data_7201263
loop_
_publ_author_name
'Yin, Pei-Xiu'
'Li, Zhao-Ji'
'Zhang, Jian'
'Zhang, Lei'
'Lin, Qi-Pu'
'Qin, Ye-Yan'
'Yao, Yuan-Gen'

_publ_section_title
;
 Protonated 3-amino-1,2,4-triazole templated luminescent lanthanide
 isophthalates with a rare (3,6)-connected topology
;
_journal_issue 12
_journal_name_full CrystEngComm
_journal_page_first 2734
_journal_paper_doi 10.1039/b907107e
_journal_volume 11
_journal_year 2009
_chemical_formula_moiety 'C16 H10 La O9, C2 H5 N4'
_chemical_formula_sum 'C18 H15 La N4 O9'
_chemical_formula_weight 570.25
_chemical_name_systematic
;
?
;
_space_group_IT_number 33
_symmetry_cell_setting orthorhombic
_symmetry_space_group_name_Hall 'P 2c -2n'
_symmetry_space_group_name_H-M 'P n a 21'
_atom_sites_solution_hydrogens geom
_atom_sites_solution_primary direct
_atom_sites_solution_secondary difmap
_audit_creation_method SHELXL-97
_cell_angle_alpha 90.00
_cell_angle_beta 90.00
_cell_angle_gamma 90.00
_cell_formula_units_Z 4
_cell_length_a 10.158(3)
_cell_length_b 13.269(4)
_cell_length_c 14.470(4)
_cell_measurement_reflns_used 3864
_cell_measurement_temperature 293(2)
_cell_measurement_theta_max 27.4719
_cell_measurement_theta_min 3.0702
_cell_volume 1950.4(10)
_computing_cell_refinement 'Bruker XSCANS'
_computing_data_collection 'Bruker XSCANS'
_computing_data_reduction 'Bruker SHELXTL'
_computing_molecular_graphics 'Bruker SHELXTL'
_computing_publication_material 'Bruker SHELXTL'
_computing_structure_refinement 'SHELXL-97 (Sheldrick, 1997)'
_computing_structure_solution 'SHELXS-97 (Sheldrick, 1990)'
_diffrn_ambient_temperature 293(2)
_diffrn_measured_fraction_theta_full 0.967
_diffrn_measured_fraction_theta_max 0.967
_diffrn_measurement_device_type 'Bruker P4'
_diffrn_measurement_method '\w scans'
_diffrn_radiation_monochromator graphite
_diffrn_radiation_source 'fine-focus sealed tube'
_diffrn_radiation_type MoK\a
_diffrn_radiation_wavelength 0.71073
_diffrn_reflns_av_R_equivalents 0.0328
_diffrn_reflns_av_sigmaI/netI 0.0341
_diffrn_reflns_limit_h_max 13
_diffrn_reflns_limit_h_min -11
_diffrn_reflns_limit_k_max 17
_diffrn_reflns_limit_k_min -17
_diffrn_reflns_limit_l_max 18
_diffrn_reflns_limit_l_min -18
_diffrn_reflns_number 14294
_diffrn_reflns_theta_full 27.47
_diffrn_reflns_theta_max 27.47
_diffrn_reflns_theta_min 2.53
_diffrn_standards_decay_% 0
_diffrn_standards_interval_count 0
_diffrn_standards_interval_time .
_diffrn_standards_number 0
_exptl_absorpt_coefficient_mu 2.253
_exptl_absorpt_correction_T_max 0.835
_exptl_absorpt_correction_T_min 0.763
_exptl_absorpt_correction_type multi-scan
_exptl_absorpt_process_details crystalclear
_exptl_crystal_colour Colorless
_exptl_crystal_density_diffrn 1.942
_exptl_crystal_density_method 'not measured'
_exptl_crystal_description Prism
_exptl_crystal_F_000 1120
_exptl_crystal_size_max 0.1200
_exptl_crystal_size_mid 0.1000
_exptl_crystal_size_min 0.0800
_refine_diff_density_max 1.728
_refine_diff_density_min -0.492
_refine_diff_density_rms 0.087
_refine_ls_abs_structure_details 'Flack H D (1983), Acta Cryst. A39, 876-881'
_refine_ls_abs_structure_Flack 0.07(3)
_refine_ls_extinction_method none
_refine_ls_goodness_of_fit_ref 1.027
_refine_ls_hydrogen_treatment constr
_refine_ls_matrix_type full
_refine_ls_number_parameters 290
_refine_ls_number_reflns 4468
_refine_ls_number_restraints 3
_refine_ls_restrained_S_all 1.026
_refine_ls_R_factor_all 0.0408
_refine_ls_R_factor_gt 0.0315
_refine_ls_shift/su_max 0.001
_refine_ls_shift/su_mean 0.000
_refine_ls_structure_factor_coef Fsqd
_refine_ls_weighting_details 'calc w=1/[\s^2^(Fo^2^)+(0.0259P)^2^+2.5037P] where P=(Fo^2^+2Fc^2^)/3'
_refine_ls_weighting_scheme calc
_refine_ls_wR_factor_gt 0.0618
_refine_ls_wR_factor_ref 0.0671
_reflns_number_gt 3500
_reflns_number_total 4468
_reflns_threshold_expression >2sigma(I)
_cod_data_source_file b907107e.txt
_cod_data_source_block a
_cod_depositor_comments
;
The following automatic conversions were performed:
'_symmetry_cell_setting' value 'Orthorhombic' changed to 'orthorhombic'
according to '/home/saulius/struct/CIF-dictionaries/cif_core.dic'
dictionary named 'cif_core.dic' version 2.4.1 from
2010-06-29.

'_exptl_absorpt_correction_type' value 'Multi-scan' changed
to 'multi-scan' according to
'/home/saulius/struct/CIF-dictionaries/cif_core.dic' dictionary named
'cif_core.dic' version 2.4.1 from 2010-06-29.

Automatic conversion script
Id: cif_fix_enum 1527 2010-12-29 10:47:43Z saulius 
;
_cod_original_sg_symbol_H-M Pna2(1)
_cod_database_code 7201263

loop_
_symmetry_equiv_pos_as_xyz
'x, y, z'
'-x, -y, z+1/2'
'x+1/2, -y+1/2, z'
'-x+1/2, y+1/2, z+1/2'

loop_
_atom_site_label
_atom_site_type_symbol
_atom_site_fract_x
_atom_site_fract_y
_atom_site_fract_z
_atom_site_U_iso_or_equiv
_atom_site_adp_type
_atom_site_occupancy
_atom_site_symmetry_multiplicity
_atom_site_calc_flag
_atom_site_refinement_flags
_atom_site_disorder_assembly
_atom_site_disorder_group
La1 La 1.00135(3) 0.842361(13) 0.69621(10) 0.01603(7) Uani 1 1 d . . .
O1W O 0.9690(4) 0.6435(2) 0.7071(5) 0.0445(14) Uani 1 1 d D . .
H1WA H 0.8911 0.6296 0.6993 0.067 Uiso 1 1 calc RD . .
H1WB H 0.9916 0.6112 0.7538 0.067 Uiso 1 1 d RD . .
O1 O 1.2252(4) 0.9740(3) 0.6886(5) 0.0353(10) Uani 1 1 d . . .
O2 O 1.0663(4) 0.9971(3) 0.7923(3) 0.0319(10) Uani 1 1 d . . .
O3 O 1.3407(6) 1.2876(4) 1.0829(3) 0.0323(13) Uani 1 1 d . . .
O4 O 1.1535(6) 1.2045(4) 1.0720(3) 0.0327(13) Uani 1 1 d . . .
O5 O 1.3451(6) 0.6964(4) 0.8195(3) 0.0311(12) Uani 1 1 d . . .
O6 O 1.1593(6) 0.7843(4) 0.8117(3) 0.0341(14) Uani 1 1 d . . .
O7 O 1.0379(4) 1.0023(3) 1.0877(3) 0.0309(9) Uani 1 1 d . . .
O8 O 1.1877(3) 1.0179(3) 1.1966(4) 0.0311(8) Uani 1 1 d . . .
C1 C 1.2615(5) 1.0947(4) 0.8099(4) 0.0241(12) Uani 1 1 d . . .
C2 C 1.2246(5) 1.1267(4) 0.8978(4) 0.0195(11) Uani 1 1 d . . .
H2 H 1.1474 1.1025 0.9243 0.023 Uiso 1 1 calc R . .
C3 C 1.3023(5) 1.1945(4) 0.9462(4) 0.0214(11) Uani 1 1 d . . .
C4 C 1.4178(6) 1.2299(4) 0.9067(4) 0.0326(13) Uani 1 1 d . . .
H4 H 1.4715 1.2739 0.9395 0.039 Uiso 1 1 calc R . .
C5 C 1.4532(6) 1.1999(5) 0.8186(4) 0.0398(15) Uani 1 1 d . . .
H5 H 1.5297 1.2252 0.7920 0.048 Uiso 1 1 calc R . .
C6 C 1.3764(6) 1.1332(4) 0.7703(4) 0.0365(14) Uani 1 1 d . . .
H6 H 1.4008 1.1135 0.7110 0.044 Uiso 1 1 calc R . .
C7 C 1.1784(6) 1.0176(4) 0.7613(4) 0.0261(13) Uani 1 1 d . . .
C8 C 1.2621(6) 1.2315(5) 1.0418(5) 0.0220(16) Uani 1 1 d . . .
C9 C 1.2760(5) 0.7826(4) 0.9531(3) 0.0217(12) Uani 1 1 d . . .
C10 C 1.2021(5) 0.8599(4) 0.9918(4) 0.0216(11) Uani 1 1 d . . .
H10 H 1.1397 0.8928 0.9559 0.026 Uiso 1 1 calc R . .
C11 C 1.2196(5) 0.8890(4) 1.0834(4) 0.0239(12) Uani 1 1 d . . .
C12 C 1.3093(6) 0.8357(4) 1.1376(4) 0.0421(16) Uani 1 1 d . . .
H12 H 1.3198 0.8528 1.1995 0.051 Uiso 1 1 calc R . .
C13 C 1.3824(7) 0.7584(5) 1.1009(4) 0.0493(19) Uani 1 1 d . . .
H13 H 1.4428 0.7243 1.1377 0.059 Uiso 1 1 calc R . .
C14 C 1.3662(6) 0.7308(4) 1.0086(4) 0.0354(14) Uani 1 1 d . . .
H14 H 1.4152 0.6780 0.9840 0.043 Uiso 1 1 calc R . .
C15 C 1.2580(5) 0.7536(3) 0.8541(5) 0.0171(16) Uani 1 1 d . . .
C16 C 1.1442(6) 0.9750(4) 1.1259(4) 0.0277(13) Uani 1 1 d . . .
C17 C 1.2485(5) 0.9965(5) 1.4335(4) 0.0309(12) Uani 1 1 d . . .
C18 C 1.4488(7) 1.0285(6) 1.4770(5) 0.0534(18) Uani 1 1 d . . .
H18 H 1.5219 1.0374 1.5148 0.064 Uiso 1 1 calc R . .
N1 N 1.4511(6) 1.0386(4) 1.3873(4) 0.0527(14) Uani 1 1 d . . .
N2 N 1.3245(5) 1.0149(4) 1.3618(4) 0.0365(12) Uani 1 1 d . . .
H1 H 1.2979 1.0124 1.3054 0.044 Uiso 1 1 calc R . .
N3 N 1.3266(6) 1.0033(4) 1.5089(4) 0.0398(14) Uani 1 1 d . . .
H3 H 1.3039 0.9938 1.5655 0.048 Uiso 1 1 calc R . .
N4 N 1.1226(5) 0.9761(3) 1.4311(4) 0.0405(13) Uani 1 1 d . . .
H42 H 1.0820 0.9737 1.3790 0.049 Uiso 1 1 calc R . .
H41 H 1.0804 0.9649 1.4816 0.049 Uiso 1 1 calc R . .

loop_
_atom_site_aniso_label
_atom_site_aniso_U_11
_atom_site_aniso_U_22
_atom_site_aniso_U_33
_atom_site_aniso_U_23
_atom_site_aniso_U_13
_atom_site_aniso_U_12
La1 0.01681(13) 0.01848(10) 0.01279(10) 0.0000(2) -0.00195(11) 0.00067(11)
O1W 0.054(3) 0.0318(16) 0.047(4) 0.004(2) -0.012(3) -0.0046(17)
O1 0.039(2) 0.0381(19) 0.029(3) -0.015(2) -0.001(2) -0.0040(17)
O2 0.026(3) 0.034(2) 0.035(2) -0.0144(18) -0.0014(18) -0.0054(19)
O3 0.027(3) 0.048(3) 0.022(2) -0.012(2) -0.001(2) -0.013(2)
O4 0.023(3) 0.050(3) 0.025(3) -0.006(2) 0.014(2) -0.008(2)
O5 0.035(3) 0.037(2) 0.021(2) -0.012(2) 0.002(2) 0.010(2)
O6 0.040(3) 0.041(3) 0.022(3) -0.006(2) -0.012(2) 0.014(3)
O7 0.032(2) 0.031(2) 0.029(2) -0.0060(16) -0.0053(18) 0.0082(17)
O8 0.037(2) 0.0337(18) 0.0225(16) -0.012(2) -0.013(3) 0.0104(15)
C1 0.029(3) 0.023(2) 0.020(2) -0.008(2) 0.000(2) -0.002(2)
C2 0.020(3) 0.022(2) 0.017(2) -0.005(2) 0.0011(19) -0.006(2)
C3 0.018(3) 0.025(2) 0.021(3) 0.000(2) 0.004(2) -0.004(2)
C4 0.034(3) 0.033(3) 0.031(3) -0.014(2) 0.013(2) -0.014(3)
C5 0.034(4) 0.051(4) 0.035(3) -0.009(3) 0.017(3) -0.018(3)
C6 0.050(4) 0.041(3) 0.018(3) -0.013(2) 0.011(3) -0.016(3)
C7 0.034(3) 0.021(3) 0.024(3) -0.001(2) -0.008(2) 0.000(2)
C8 0.028(4) 0.021(3) 0.017(3) 0.000(2) 0.001(2) -0.002(3)
C9 0.027(3) 0.025(2) 0.013(2) -0.0065(19) -0.004(2) 0.002(2)
C10 0.019(3) 0.023(2) 0.023(3) 0.004(2) -0.003(2) 0.007(2)
C11 0.031(3) 0.020(2) 0.021(2) -0.003(2) -0.002(2) 0.005(2)
C12 0.058(4) 0.046(3) 0.022(3) -0.013(3) -0.014(3) 0.024(3)
C13 0.067(5) 0.057(4) 0.024(3) -0.013(3) -0.023(3) 0.036(4)
C14 0.041(4) 0.034(3) 0.031(3) -0.017(2) -0.015(3) 0.021(3)
C15 0.019(4) 0.021(3) 0.011(3) -0.0008(18) 0.0000(19) -0.002(2)
C16 0.034(4) 0.022(3) 0.027(3) -0.006(2) 0.009(2) -0.001(3)
C17 0.037(3) 0.031(2) 0.024(3) 0.005(2) -0.002(3) 0.010(3)
C18 0.028(4) 0.070(5) 0.062(5) -0.006(4) -0.012(3) -0.009(3)
N1 0.040(3) 0.062(4) 0.056(4) 0.002(3) 0.002(3) -0.001(3)
N2 0.032(3) 0.050(3) 0.028(2) 0.000(2) 0.000(2) 0.005(2)
N3 0.043(4) 0.051(3) 0.025(2) -0.001(2) -0.006(2) -0.005(3)
N4 0.043(3) 0.052(3) 0.026(3) 0.011(2) 0.000(2) -0.005(2)

loop_
_atom_type_symbol
_atom_type_description
_atom_type_scat_dispersion_real
_atom_type_scat_dispersion_imag
_atom_type_scat_source
C C 0.0033 0.0016 'International Tables Vol C Tables 4.2.6.8 and 6.1.1.4'
H H 0.0000 0.0000 'International Tables Vol C Tables 4.2.6.8 and 6.1.1.4'
N N 0.0061 0.0033 'International Tables Vol C Tables 4.2.6.8 and 6.1.1.4'
O O 0.0106 0.0060 'International Tables Vol C Tables 4.2.6.8 and 6.1.1.4'
La La -0.2871 2.4523 'International Tables Vol C Tables 4.2.6.8 and 6.1.1.4'

loop_
_geom_angle_atom_site_label_1
_geom_angle_atom_site_label_2
_geom_angle_atom_site_label_3
_geom_angle
_geom_angle_site_symmetry_1
_geom_angle_site_symmetry_3
_geom_angle_publ_flag
O3 La1 O6 86.14(11) 4_744 . ?
O3 La1 O5 150.16(13) 4_744 3_465 ?
O6 La1 O5 82.0(3) . 3_465 ?
O3 La1 O4 81.5(3) 4_744 2_774 ?
O6 La1 O4 146.91(12) . 2_774 ?
O5 La1 O4 93.72(11) 3_465 2_774 ?
O3 La1 O2 116.04(17) 4_744 . ?
O6 La1 O2 73.31(15) . . ?
O5 La1 O2 86.55(16) 3_465 . ?
O4 La1 O2 139.47(16) 2_774 . ?
O3 La1 O7 86.03(16) 4_744 2_774 ?
O6 La1 O7 139.29(17) . 2_774 ?
O5 La1 O7 120.27(17) 3_465 2_774 ?
O4 La1 O7 70.42(16) 2_774 2_774 ?
O2 La1 O7 74.60(11) . 2_774 ?
O3 La1 O1W 79.85(18) 4_744 . ?
O6 La1 O1W 74.2(2) . . ?
O5 La1 O1W 70.61(19) 3_465 . ?
O4 La1 O1W 73.4(2) 2_774 . ?
O2 La1 O1W 142.4(2) . . ?
O7 La1 O1W 142.7(2) 2_774 . ?
O3 La1 O8 133.70(18) 4_744 2_774 ?
O6 La1 O8 133.68(18) . 2_774 ?
O5 La1 O8 71.16(18) 3_465 2_774 ?
O4 La1 O8 73.62(19) 2_774 2_774 ?
O2 La1 O8 68.17(15) . 2_774 ?
O7 La1 O8 49.14(14) 2_774 2_774 ?
O1W La1 O8 126.80(12) . 2_774 ?
O3 La1 O1 68.22(18) 4_744 . ?
O6 La1 O1 72.40(19) . . ?
O5 La1 O1 132.16(17) 3_465 . ?
O4 La1 O1 129.07(18) 2_774 . ?
O2 La1 O1 47.93(14) . . ?
O7 La1 O1 67.59(15) 2_774 . ?
O1W La1 O1 134.68(12) . . ?
O8 La1 O1 98.48(10) 2_774 . ?
O3 La1 C16 109.86(18) 4_744 2_774 ?
O6 La1 C16 143.79(16) . 2_774 ?
O5 La1 C16 95.56(18) 3_465 2_774 ?
O4 La1 C16 69.16(17) 2_774 2_774 ?
O2 La1 C16 70.48(14) . 2_774 ?
O7 La1 C16 24.72(14) 2_774 2_774 ?
O1W La1 C16 139.06(17) . 2_774 ?
O8 La1 C16 24.47(16) 2_774 2_774 ?
O1 La1 C16 83.48(14) . 2_774 ?
O3 La1 C7 92.69(18) 4_744 . ?
O6 La1 C7 69.27(17) . . ?
O5 La1 C7 108.30(18) 3_465 . ?
O4 La1 C7 141.56(16) 2_774 . ?
O2 La1 C7 23.36(14) . . ?
O7 La1 C7 71.28(14) 2_774 . ?
O1W La1 C7 143.14(18) . . ?
O8 La1 C7 83.98(14) 2_774 . ?
O1 La1 C7 24.71(16) . . ?
C16 La1 C7 77.48(13) 2_774 . ?
La1 O1W H1WA 109.5 . . ?
La1 O1W H1WB 121.6 . . ?
H1WA O1W H1WB 105.2 . . ?
C7 O1 La1 87.1(3) . . ?
C7 O2 La1 102.4(3) . . ?
C8 O3 La1 159.2(5) . 4_755 ?
C8 O4 La1 153.7(5) . 2_775 ?
C15 O5 La1 150.1(5) . 3_565 ?
C15 O6 La1 166.1(5) . . ?
C16 O7 La1 95.4(3) . 2_775 ?
C16 O8 La1 93.5(3) . 2_775 ?
C2 C1 C6 119.2(5) . . ?
C2 C1 C7 119.0(5) . . ?
C6 C1 C7 121.8(5) . . ?
C3 C2 C1 120.4(5) . . ?
C3 C2 H2 119.8 . . ?
C1 C2 H2 119.8 . . ?
C2 C3 C4 119.6(5) . . ?
C2 C3 C8 121.0(5) . . ?
C4 C3 C8 119.5(5) . . ?
C5 C4 C3 120.2(5) . . ?
C5 C4 H4 119.9 . . ?
C3 C4 H4 119.9 . . ?
C6 C5 C4 120.5(5) . . ?
C6 C5 H5 119.8 . . ?
C4 C5 H5 119.8 . . ?
C5 C6 C1 120.1(5) . . ?
C5 C6 H6 119.9 . . ?
C1 C6 H6 119.9 . . ?
O2 C7 O1 121.9(5) . . ?
O2 C7 C1 119.5(5) . . ?
O1 C7 C1 118.7(5) . . ?
O2 C7 La1 54.3(3) . . ?
O1 C7 La1 68.2(3) . . ?
C1 C7 La1 169.7(4) . . ?
O4 C8 O3 125.2(7) . . ?
O4 C8 C3 117.7(6) . . ?
O3 C8 C3 117.1(5) . . ?
C10 C9 C14 119.0(5) . . ?
C10 C9 C15 120.7(5) . . ?
C14 C9 C15 120.2(4) . . ?
C9 C10 C11 121.4(5) . . ?
C9 C10 H10 119.3 . . ?
C11 C10 H10 119.3 . . ?
C10 C11 C12 118.5(5) . . ?
C10 C11 C16 122.3(5) . . ?
C12 C11 C16 119.1(5) . . ?
C13 C12 C11 121.0(5) . . ?
C13 C12 H12 119.5 . . ?
C11 C12 H12 119.5 . . ?
C12 C13 C14 120.2(5) . . ?
C12 C13 H13 119.9 . . ?
C14 C13 H13 119.9 . . ?
C13 C14 C9 119.8(5) . . ?
C13 C14 H14 120.1 . . ?
C9 C14 H14 120.1 . . ?
O6 C15 O5 124.2(7) . . ?
O6 C15 C9 119.2(5) . . ?
O5 C15 C9 116.6(5) . . ?
O8 C16 O7 121.8(5) . . ?
O8 C16 C11 120.0(5) . . ?
O7 C16 C11 118.2(5) . . ?
O8 C16 La1 62.0(3) . 2_775 ?
O7 C16 La1 59.9(3) . 2_775 ?
C11 C16 La1 175.0(4) . 2_775 ?
N4 C17 N2 126.2(6) . . ?
N4 C17 N3 127.5(6) . . ?
N2 C17 N3 106.3(5) . . ?
N1 C18 N3 112.2(6) . . ?
N1 C18 H18 123.9 . . ?
N3 C18 H18 123.9 . . ?
C18 N1 N2 103.1(6) . . ?
C17 N2 N1 112.3(5) . . ?
C17 N2 H1 123.9 . . ?
N1 N2 H1 123.9 . . ?
C17 N3 C18 106.0(6) . . ?
C17 N3 H3 127.0 . . ?
C18 N3 H3 127.0 . . ?
C17 N4 H42 120.0 . . ?
C17 N4 H41 120.0 . . ?
H42 N4 H41 120.0 . . ?

loop_
_geom_bond_atom_site_label_1
_geom_bond_atom_site_label_2
_geom_bond_distance
_geom_bond_site_symmetry_2
_geom_bond_publ_flag
La1 O3 2.406(6) 4_744 ?
La1 O6 2.441(6) . ?
La1 O5 2.443(6) 3_465 ?
La1 O4 2.468(5) 2_774 ?
La1 O2 2.566(4) . ?
La1 O7 2.621(4) 2_774 ?
La1 O1W 2.664(3) . ?
La1 O8 2.669(3) 2_774 ?
La1 O1 2.869(4) . ?
La1 C16 3.016(6) 2_774 ?
La1 C7 3.087(6) . ?
O1W H1WA 0.8200 . ?
O1W H1WB 0.8325 . ?
O1 C7 1.292(8) . ?
O2 C7 1.253(7) . ?
O3 C8 1.244(8) . ?
O3 La1 2.406(5) 4_755 ?
O4 C8 1.239(8) . ?
O4 La1 2.468(5) 2_775 ?
O5 C15 1.269(8) . ?
O5 La1 2.443(6) 3_565 ?
O6 C15 1.244(8) . ?
O7 C16 1.267(7) . ?
O7 La1 2.621(4) 2_775 ?
O8 C16 1.252(8) . ?
O8 La1 2.669(3) 2_775 ?
C1 C2 1.394(7) . ?
C1 C6 1.397(7) . ?
C1 C7 1.500(7) . ?
C2 C3 1.386(7) . ?
C2 H2 0.9300 . ?
C3 C4 1.387(7) . ?
C3 C8 1.524(9) . ?
C4 C5 1.382(7) . ?
C4 H4 0.9300 . ?
C5 C6 1.373(7) . ?
C5 H5 0.9300 . ?
C6 H6 0.9300 . ?
C9 C10 1.388(7) . ?
C9 C14 1.399(7) . ?
C9 C15 1.495(9) . ?
C10 C11 1.391(7) . ?
C10 H10 0.9300 . ?
C11 C12 1.395(7) . ?
C11 C16 1.505(7) . ?
C12 C13 1.373(8) . ?
C12 H12 0.9300 . ?
C13 C14 1.394(7) . ?
C13 H13 0.9300 . ?
C14 H14 0.9300 . ?
C16 La1 3.016(6) 2_775 ?
C17 N4 1.308(7) . ?
C17 N2 1.316(8) . ?
C17 N3 1.352(8) . ?
C18 N1 1.305(8) . ?
C18 N3 1.366(8) . ?
C18 H18 0.9300 . ?
N1 N2 1.374(8) . ?
N2 H1 0.8600 . ?
N3 H3 0.8600 . ?
N4 H42 0.8600 . ?
N4 H41 0.8600 . ?

loop_
_geom_hbond_atom_site_label_D
_geom_hbond_atom_site_label_H
_geom_hbond_atom_site_label_A
_geom_hbond_distance_DH
_geom_hbond_distance_HA
_geom_hbond_distance_DA
_geom_hbond_angle_DHA
_geom_hbond_site_symmetry_A
O1W H1WA O1 0.82 2.18 2.939(6) 153.8 3_465
O1W H1WB N1 0.83 2.24 3.065(9) 174.2 4_744
N2 H1 O8 0.86 1.93 2.766(8) 162.3 .
N3 H3 O1 0.86 1.97 2.823(9) 171.6 1_556
N4 H42 O2 0.86 2.00 2.801(7) 154.8 2_775
N4 H41 O7 0.86 2.00 2.806(7) 156.3 2_775
